data_4300117
loop_
_publ_author_name
'Enzo Alessio'
'Ennio Zangrando'
'Elisabetta Iengo'
'Michela Macchi'
'Patricia A. Marzilli'
'Luigi G. Marzilli'

_publ_section_title
;
Understanding the Orientation and Dynamic Motion of Planar Heterocyclic
N-Donor Ligands by Exploiting the Symmetry Properties of Mixed-Ligand
\m-Oxorhenium(V) Dinuclear Complexes
[ReOCl2(L)(L')]-O-[ReOCl2(L)(L')]: A Combined X-ray Structural
and Dynamic NMR Investigation
;
_journal_name_full 'Inorganic Chemistry'
_journal_page_first 294
_journal_page_last 303
_journal_paper_doi 10.1021/ic990858t
_journal_volume 39
_journal_year 2000
_chemical_formula_moiety ' (C34 H39 Cl4 N6 O3 Re2) (C1.5 H6 O0.50)'
_chemical_formula_structural ' (Bzm)(lutidine)(Cl)2OReOReO(Bzm)(lutidine)(Cl)2. 0.5[(CH3)2CO]'
_chemical_formula_sum 'C35.5 H45 Cl4 N6 O3.5 Re2'
_chemical_formula_weight 1125.97
_chemical_name_systematic
;
meso-(mu!2$-Oxo)-bis[dichloro-(1,5,6-trimethylbenzimidazole)-(3,5-luti
dine)-oxo-rhenium(v)] acetone solvate 
;
_space_group_IT_number 61
_symmetry_cell_setting orthorhombic
_symmetry_space_group_name_Hall '-P 2ac 2ab'
_symmetry_space_group_name_H-M 'P b c a'
_atom_sites_solution_hydrogens geom
_atom_sites_solution_primary direct
_atom_sites_solution_secondary difmap
_audit_creation_method SHELXL
_cell_angle_alpha 90.00
_cell_angle_beta 90.00
_cell_angle_gamma 90.00
_cell_formula_units_Z 8
_cell_length_a 17.113(3)
_cell_length_b 20.744(4)
_cell_length_c 23.302(6)
_cell_measurement_temperature 100(2)
_cell_volume 8272(3)
_computing_cell_refinement Denzo
_computing_data_reduction Denzo
_computing_structure_refinement 'SHELXL-93 (Sheldrick, 1993)'
_computing_structure_solution 'SHELXS-86 (Sheldrick, 1990)'
_diffrn_ambient_temperature 100(2)
_diffrn_measurement_device '345mm Imaging plate'
_diffrn_radiation_monochromator 'Si 110'
_diffrn_radiation_type synchrotron
_diffrn_radiation_wavelength 0.80000
_diffrn_reflns_av_R_equivalents 0.063
_diffrn_reflns_av_sigmaI/netI 0.0375
_diffrn_reflns_limit_h_max 18
_diffrn_reflns_limit_h_min 0
_diffrn_reflns_limit_k_max 23
_diffrn_reflns_limit_k_min 0
_diffrn_reflns_limit_l_max 27
_diffrn_reflns_limit_l_min 0
_diffrn_reflns_number 21265
_diffrn_reflns_theta_max 28.06
_diffrn_reflns_theta_min 2.00
_exptl_absorpt_coefficient_mu 6.149
_exptl_crystal_colour green
_exptl_crystal_density_diffrn 1.808
_exptl_crystal_F_000 4368
_refine_ls_extinction_method none
_refine_ls_goodness_of_fit_all 1.097
_refine_ls_goodness_of_fit_obs 1.146
_refine_ls_matrix_type full
_refine_ls_number_parameters 468
_refine_ls_number_reflns 6452
_refine_ls_number_restraints 3
_refine_ls_restrained_S_all 1.097
_refine_ls_restrained_S_obs 1.147
_refine_ls_R_factor_all 0.0582
_refine_ls_R_factor_obs 0.0522
_refine_ls_shift/esd_max 0.024
_refine_ls_shift/esd_mean 0.001
_refine_ls_structure_factor_coef Fsqd
_refine_ls_weighting_details 'w=1/[\s^2^(Fo^2^)+(0.0614P)^2^+114.8508P] where  P=(Fo^2^+2Fc^2^)/3'
_refine_ls_weighting_scheme calc
_refine_ls_wR_factor_all 0.1385
_refine_ls_wR_factor_obs 0.1354
_reflns_number_observed 5694
_reflns_number_total 6452
_reflns_observed_criterion >2sigma(I)
_cod_depositor_comments
;
The following automatic conversions were performed:

'_refine_ls_weighting_scheme' value 'calc
w=1/[\s^2^(Fo^2^)+(0.0614P)^2^+114.8508P] where P=(Fo^2^+2Fc^2^)/3'
was changed to 'calc'. New tag '_refine_ls_weighting_details' was
created. The value of the new tag was set to
'w=1/[\s^2^(Fo^2^)+(0.0614P)^2^+114.8508P] where P=(Fo^2^+2Fc^2^)/3'.

Automatic conversion script
Id: cif_fix_values 3143 2015-03-26 13:38:13Z robertas 
;
_cod_original_cell_volume 8272.0(30)
_cod_original_formula_sum 'C35.50 H45 Cl4 N6 O3.50 Re2'
_cod_database_code 4300117

loop_
_symmetry_equiv_pos_as_xyz
'x, y, z'
'-x+1/2, -y, z+1/2'
'-x, y+1/2, -z+1/2'
'x+1/2, -y+1/2, -z'
'-x, -y, -z'
'x-1/2, y, -z-1/2'
'x, -y-1/2, z-1/2'
'-x-1/2, y-1/2, z'

loop_
_atom_site_aniso_label
_atom_site_aniso_U_11
_atom_site_aniso_U_22
_atom_site_aniso_U_33
_atom_site_aniso_U_23
_atom_site_aniso_U_13
_atom_site_aniso_U_12
Re 0.0205(3) 0.0291(2) 0.0458(3) 0.0026(2) 0.0011(2) 0.0062(2)
ReA 0.0159(2) 0.0259(2) 0.0425(2) -0.0003(2) -0.0002(2) 0.00223(14)
Cl1 0.0284(14) 0.0327(12) 0.0493(14) 0.0009(10) -0.0066(11) 0.0029(10)
Cl2 0.0195(13) 0.0357(13) 0.059(2) 0.0016(11) 0.0029(11) 0.0048(10)
Cl2A 0.0278(13) 0.0275(11) 0.0454(14) -0.0059(10) -0.0012(10) 0.0057(10)
Cl1A 0.0174(13) 0.0321(12) 0.0501(14) -0.0012(10) 0.0042(10) -0.0003(9)
O1 0.024(4) 0.029(4) 0.049(4) -0.002(3) 0.010(3) -0.006(3)
O2 0.055(6) 0.030(4) 0.052(4) 0.008(3) 0.000(4) 0.012(4)
O2A 0.017(4) 0.029(3) 0.049(4) 0.001(3) 0.002(3) 0.003(3)
N1 0.034(6) 0.025(4) 0.043(5) 0.005(3) 0.007(4) 0.009(4)
N2 0.025(5) 0.038(5) 0.043(5) 0.005(4) 0.008(4) 0.012(4)
N3 0.030(6) 0.046(5) 0.046(5) 0.003(4) 0.010(4) 0.004(4)
N1A 0.021(5) 0.028(4) 0.046(5) 0.005(4) -0.002(4) -0.001(3)
N2A 0.032(6) 0.030(4) 0.049(5) -0.002(4) 0.008(4) 0.000(4)
N3A 0.024(5) 0.043(5) 0.046(5) -0.002(4) 0.006(4) 0.006(4)
C1 0.036(7) 0.018(5) 0.048(6) 0.002(4) 0.007(5) 0.006(4)
C2 0.042(7) 0.027(5) 0.056(7) 0.001(5) 0.012(5) -0.007(5)
C3 0.059(9) 0.025(5) 0.054(7) -0.006(5) 0.017(6) -0.009(5)
C4 0.030(7) 0.030(5) 0.054(6) 0.005(5) 0.015(5) 0.001(5)
C5 0.030(6) 0.026(5) 0.060(7) 0.003(5) 0.015(5) -0.005(4)
C6 0.022(6) 0.054(7) 0.047(6) 0.005(5) 0.001(5) -0.006(5)
C7 0.043(7) 0.051(7) 0.039(6) -0.010(5) 0.004(5) -0.009(5)
C8 0.041(7) 0.025(5) 0.044(6) 0.002(4) 0.014(5) -0.009(5)
C9 0.085(12) 0.036(7) 0.078(9) -0.006(6) 0.040(8) 0.004(7)
C10 0.089(13) 0.030(6) 0.097(11) 0.004(6) 0.044(9) 0.002(7)
C11 0.057(10) 0.054(8) 0.083(10) 0.007(7) 0.033(8) -0.014(7)
C12 0.055(9) 0.060(8) 0.054(7) -0.010(6) 0.020(6) -0.026(6)
C13 0.028(7) 0.085(9) 0.057(7) 0.000(7) 0.011(6) 0.023(6)
C14 0.069(12) 0.050(8) 0.117(13) 0.006(8) 0.028(10) 0.011(7)
C15 0.110(17) 0.072(10) 0.140(16) -0.025(11) 0.070(13) -0.052(11)
C16 0.037(8) 0.049(7) 0.070(8) -0.006(6) 0.001(6) -0.009(5)
C17 0.042(8) 0.028(5) 0.079(8) 0.007(5) 0.027(6) 0.009(5)
C1A 0.028(6) 0.025(5) 0.046(6) -0.003(4) 0.000(5) 0.003(4)
C2A 0.024(6) 0.025(5) 0.051(6) 0.005(4) 0.005(5) -0.007(4)
C3A 0.023(6) 0.027(5) 0.059(7) 0.001(4) 0.007(5) 0.004(4)
C4A 0.015(5) 0.028(5) 0.054(6) 0.006(4) -0.005(4) 0.007(4)
C5A 0.019(6) 0.033(5) 0.043(6) 0.008(4) 0.004(4) 0.007(4)
C6A 0.040(7) 0.034(5) 0.044(6) 0.007(5) 0.022(5) 0.007(5)
C7A 0.037(7) 0.036(6) 0.049(6) -0.001(5) 0.001(5) -0.004(5)
C8A 0.025(6) 0.034(5) 0.037(5) -0.007(4) -0.001(4) -0.004(4)
C9A 0.057(9) 0.039(6) 0.035(6) 0.000(4) 0.001(5) 0.003(5)
C10A 0.047(8) 0.041(6) 0.046(6) 0.002(5) 0.001(5) 0.000(5)
C11A 0.057(9) 0.047(7) 0.043(6) -0.005(5) -0.006(6) -0.006(6)
C12A 0.069(10) 0.042(7) 0.045(7) 0.000(5) 0.009(6) -0.001(6)
C13A 0.043(8) 0.044(6) 0.070(8) -0.006(6) 0.027(6) 0.011(5)
C14A 0.048(8) 0.057(8) 0.064(8) 0.003(6) -0.019(6) -0.007(6)
C15A 0.101(14) 0.071(9) 0.051(8) -0.017(7) -0.020(8) 0.007(9)
C16A 0.036(7) 0.052(7) 0.055(7) 0.003(5) 0.007(5) -0.017(5)
C17A 0.019(6) 0.053(7) 0.062(7) 0.015(6) -0.005(5) -0.009(5)

loop_
_atom_site_label
_atom_site_type_symbol
_atom_site_fract_x
_atom_site_fract_y
_atom_site_fract_z
_atom_site_U_iso_or_equiv
_atom_site_thermal_displace_type
_atom_site_occupancy
_atom_site_calc_flag
_atom_site_refinement_flags
_atom_site_disorder_group
Re Re 0.34060(2) 0.07838(2) 0.15448(2) 0.03181(15) Uani 1 d . .
ReA Re 0.21876(2) 0.17975(2) 0.05104(2) 0.02807(14) Uani 1 d . .
Cl1 Cl 0.3649(2) 0.17071(11) 0.21211(11) 0.0368(6) Uani 1 d . .
Cl2 Cl 0.45739(15) 0.09857(12) 0.10043(12) 0.0382(6) Uani 1 d . .
Cl2A Cl 0.19470(15) 0.25518(11) 0.12514(11) 0.0336(5) Uani 1 d . .
Cl1A Cl 0.10795(14) 0.11977(11) 0.08136(11) 0.0332(5) Uani 1 d . .
O1 O 0.2837(4) 0.1288(3) 0.1009(3) 0.034(2) Uani 1 d . .
O2 O 0.3821(5) 0.0234(3) 0.1971(3) 0.046(2) Uani 1 d . .
O2A O 0.1754(4) 0.2208(3) -0.0025(3) 0.0317(15) Uani 1 d . .
N1 N 0.3154(5) -0.0015(4) 0.0977(4) 0.034(2) Uani 1 d . .
N2 N 0.2337(5) 0.0685(4) 0.1978(4) 0.035(2) Uani 1 d . .
N3 N 0.1239(6) 0.1011(4) 0.2374(4) 0.041(2) Uani 1 d . .
N1A N 0.3259(5) 0.2270(4) 0.0302(4) 0.032(2) Uani 1 d . .
N2A N 0.2503(6) 0.1075(4) -0.0097(4) 0.037(2) Uani 1 d . .
N3A N 0.3259(5) 0.0406(4) -0.0563(4) 0.038(2) Uani 1 d . .
C1 C 0.2455(7) -0.0116(4) 0.0743(4) 0.034(2) Uani 1 d . .
H1 H 0.2045(7) 0.0183(4) 0.0813(4) 0.041 Uiso 1 calc R .
C2 C 0.2318(7) -0.0641(5) 0.0405(5) 0.042(3) Uani 1 d . .
C3 C 0.2921(8) -0.1067(5) 0.0289(5) 0.046(3) Uani 1 d . .
H3 H 0.2834(8) -0.1427(5) 0.0046(5) 0.055 Uiso 1 calc R .
C4 C 0.3648(7) -0.0967(5) 0.0528(5) 0.038(3) Uani 1 d . .
C5 C 0.3744(7) -0.0436(5) 0.0863(5) 0.039(3) Uani 1 d . .
H5 H 0.4245(7) -0.0356(5) 0.1024(5) 0.046 Uiso 1 calc R .
C6 C 0.1875(6) 0.1181(6) 0.2107(5) 0.041(3) Uani 1 d . .
H6 H 0.1997(6) 0.1615(6) 0.2013(5) 0.049 Uiso 1 calc R .
C7 C 0.1244(7) 0.0360(5) 0.2422(5) 0.044(3) Uani 1 d . .
C8 C 0.1919(7) 0.0146(5) 0.2174(5) 0.037(2) Uani 1 d . .
C9 C 0.2066(10) -0.0505(6) 0.2130(6) 0.066(4) Uani 1 d . .
H9 H 0.2536(10) -0.0660(6) 0.1962(6) 0.079 Uiso 1 calc R .
C10 C 0.1505(10) -0.0927(6) 0.2339(7) 0.072(5) Uani 1 d . .
C11 C 0.0842(9) -0.0694(6) 0.2614(7) 0.065(4) Uani 1 d . .
C12 C 0.0693(8) -0.0055(6) 0.2658(5) 0.056(3) Uani 1 d . .
H12 H 0.0235(8) 0.0102(6) 0.2841(5) 0.067 Uiso 1 calc R .
C13 C 0.0594(8) 0.1447(7) 0.2531(5) 0.057(3) Uani 1 d . .
H13A H 0.0454(37) 0.1379(32) 0.2934(12) 0.085 Uiso 1 calc R .
H13B H 0.0140(19) 0.1357(30) 0.2287(27) 0.085 Uiso 1 calc R .
H13C H 0.0760(19) 0.1895(7) 0.2475(37) 0.085 Uiso 1 calc R .
C14 C 0.1577(10) -0.1630(7) 0.2234(8) 0.078(5) Uani 1 d . .
H14A H 0.1117(36) -0.1783(13) 0.2023(49) 0.118 Uiso 1 calc R .
H14B H 0.1613(77) -0.1857(9) 0.2602(8) 0.118 Uiso 1 calc R .
H14C H 0.2049(40) -0.1714(9) 0.2008(48) 0.118 Uiso 1 calc R .
C15 C 0.0231(12) -0.1169(8) 0.2861(9) 0.108(8) Uani 1 d . .
H15A H 0.0476(26) -0.1437(51) 0.3157(48) 0.161 Uiso 1 calc R .
H15B H 0.0031(70) -0.1444(53) 0.2552(15) 0.161 Uiso 1 calc R .
H15C H -0.0202(45) -0.0925(8) 0.3031(62) 0.161 Uiso 1 calc R .
C16 C 0.1527(8) -0.0762(6) 0.0168(6) 0.052(3) Uani 1 d . .
H16A H 0.1263(20) -0.1091(30) 0.0400(23) 0.078 Uiso 1 calc R .
H16B H 0.1573(8) -0.0914(40) -0.0229(14) 0.078 Uiso 1 calc R .
H16C H 0.1223(18) -0.0362(11) 0.0176(34) 0.078 Uiso 1 calc R .
C17 C 0.4318(8) -0.1414(5) 0.0413(6) 0.050(3) Uani 1 d . .
H17A H 0.4158(17) -0.1858(7) 0.0494(35) 0.075 Uiso 1 calc R .
H17B H 0.4760(18) -0.1297(26) 0.0659(26) 0.075 Uiso 1 calc R .
H17C H 0.4473(33) -0.1378(30) 0.0009(10) 0.075 Uiso 1 calc R .
C1A C 0.3457(6) 0.2392(4) -0.0242(4) 0.033(2) Uani 1 d . .
H1A H 0.3086(6) 0.2301(4) -0.0535(4) 0.040 Uiso 1 calc R .
C2A C 0.4165(6) 0.2641(4) -0.0401(4) 0.033(2) Uani 1 d . .
C3A C 0.4702(6) 0.2767(5) 0.0022(5) 0.036(2) Uani 1 d . .
H3A H 0.5202(6) 0.2933(5) -0.0075(5) 0.044 Uiso 1 calc R .
C4A C 0.4513(6) 0.2651(4) 0.0591(4) 0.032(2) Uani 1 d . .
C5A C 0.3777(6) 0.2411(5) 0.0714(4) 0.032(2) Uani 1 d . .
H5A H 0.3635(6) 0.2344(5) 0.1103(4) 0.038 Uiso 1 calc R .
C6A C 0.3226(7) 0.0863(5) -0.0163(5) 0.039(3) Uani 1 d . .
C7A C 0.2522(7) 0.0331(5) -0.0780(5) 0.040(3) Uani 1 d . .
C8A C 0.2039(6) 0.0752(5) -0.0483(4) 0.032(2) Uani 1 d . .
C9A C 0.1263(8) 0.0784(5) -0.0599(4) 0.044(3) Uani 1 d . .
H9A H 0.0936(8) 0.1084(5) -0.0405(4) 0.052 Uiso 1 calc R .
C10A C 0.0957(8) 0.0366(5) -0.1012(5) 0.045(3) Uani 1 d . .
C11A C 0.1442(8) -0.0071(6) -0.1297(5) 0.049(3) Uani 1 d . .
C12A C 0.2231(9) -0.0101(6) -0.1196(5) 0.052(3) Uani 1 d . .
H12A H 0.2561(9) -0.0395(6) -0.1393(5) 0.062 Uiso 1 calc R .
C13A C 0.3967(8) 0.0048(6) -0.0731(6) 0.052(3) Uani 1 d . .
H13D H 0.4123(30) 0.0174(31) -0.1120(15) 0.079 Uiso 1 calc R .
H13E H 0.3859(16) -0.0416(6) -0.0722(36) 0.079 Uiso 1 calc R .
H13F H 0.4392(16) 0.0147(32) -0.0462(22) 0.079 Uiso 1 calc R .
C14A C 0.0091(8) 0.0389(6) -0.1141(6) 0.056(3) Uani 1 d . .
H14D H -0.0159(12) -0.0002(21) -0.0994(35) 0.085 Uiso 1 calc R .
H14E H 0.0012(8) 0.0416(44) -0.1557(6) 0.085 Uiso 1 calc R .
H14F H -0.0140(13) 0.0768(25) -0.0956(33) 0.085 Uiso 1 calc R .
C15A C 0.1076(11) -0.0550(7) -0.1715(6) 0.074(5) Uani 1 d . .
H15D H 0.0831(62) -0.0315(7) -0.2033(27) 0.112 Uiso 1 calc R .
H15E H 0.0680(48) -0.0807(40) -0.1515(14) 0.112 Uiso 1 calc R .
H15F H 0.1482(15) -0.0836(37) -0.1867(38) 0.112 Uiso 1 calc R .
C16A C 0.4359(7) 0.2756(6) -0.1030(5) 0.048(3) Uani 1 d . .
H16D H 0.4781(35) 0.2465(30) -0.1147(11) 0.072 Uiso 1 calc R .
H16E H 0.4526(51) 0.3204(13) -0.1082(8) 0.072 Uiso 1 calc R .
H16F H 0.3894(15) 0.2673(41) -0.1264(6) 0.072 Uiso 1 calc R .
C17A C 0.5082(7) 0.2748(6) 0.1068(5) 0.045(3) Uani 1 d . .
H17D H 0.5605(10) 0.2817(39) 0.0908(5) 0.067 Uiso 1 calc R .
H17E H 0.5087(36) 0.2365(17) 0.1315(21) 0.067 Uiso 1 calc R .
H17F H 0.4928(27) 0.3125(24) 0.1294(21) 0.067 Uiso 1 calc R .
C18 C 0.2789(17) -0.1966(13) 0.3346(13) 0.078(9) Uiso 0.50 d PD .
O3 O 0.2235(14) -0.1715(11) 0.3589(10) 0.083(6) Uiso 0.50 d PD .
C19 C 0.2833(20) -0.2651(13) 0.3402(13) 0.070(8) Uiso 0.50 d PD .
C20 C 0.3337(15) -0.1579(11) 0.2976(10) 0.048(6) Uiso 0.50 d PD .

loop_
_atom_type_symbol
_atom_type_description
_atom_type_scat_dispersion_real
_atom_type_scat_dispersion_imag
_atom_type_scat_source
Re Re -1.0185 7.2310 'International Tables Vol C Tables 4.2.6.8 and 6.1.1.4'
Cl Cl 0.1484 0.1585 'International Tables Vol C Tables 4.2.6.8 and 6.1.1.4'
O O 0.0106 0.0060 'International Tables Vol C Tables 4.2.6.8 and 6.1.1.4'
N N 0.0061 0.0033 'International Tables Vol C Tables 4.2.6.8 and 6.1.1.4'
C C 0.0033 0.0016 'International Tables Vol C Tables 4.2.6.8 and 6.1.1.4'
H H 0.0000 0.0000 'International Tables Vol C Tables 4.2.6.8 and 6.1.1.4'

loop_
_geom_bond_atom_site_label_1
_geom_bond_atom_site_label_2
_geom_bond_distance
_geom_bond_site_symmetry_2
_geom_bond_publ_flag
Re O2 1.669(7) . ?
Re O1 1.899(7) . ?
Re N2 2.100(9) . ?
Re N1 2.164(9) . ?
Re Cl1 2.376(3) . ?
Re Cl2 2.399(3) . ?
ReA O2A 1.683(7) . ?
ReA O1 1.923(7) . ?
ReA N2A 2.131(8) . ?
ReA N1A 2.135(8) . ?
ReA Cl2A 2.366(2) . ?
ReA Cl1A 2.376(2) . ?
N1 C1 1.330(15) . ?
N1 C5 1.362(14) . ?
N2 C6 1.332(14) . ?
N2 C8 1.403(13) . ?
N3 C6 1.304(14) . ?
N3 C7 1.355(14) . ?
N3 C13 1.472(14) . ?
N1A C1A 1.338(13) . ?
N1A C5A 1.338(13) . ?
N2A C6A 1.321(15) . ?
N2A C8A 1.375(13) . ?
N3A C6A 1.329(14) . ?
N3A C7A 1.37(2) . ?
N3A C13A 1.476(14) . ?
C1 C2 1.364(15) . ?
C2 C3 1.39(2) . ?
C2 C16 1.48(2) . ?
C3 C4 1.38(2) . ?
C4 C5 1.360(15) . ?
C4 C17 1.50(2) . ?
C7 C8 1.37(2) . ?
C7 C12 1.39(2) . ?
C8 C9 1.38(2) . ?
C9 C10 1.39(2) . ?
C10 C11 1.39(2) . ?
C10 C14 1.48(2) . ?
C11 C12 1.35(2) . ?
C11 C15 1.55(2) . ?
C1A C2A 1.368(15) . ?
C2A C3A 1.37(2) . ?
C2A C16A 1.520(15) . ?
C3A C4A 1.386(14) . ?
C4A C5A 1.384(15) . ?
C4A C17A 1.492(15) . ?
C7A C8A 1.39(2) . ?
C7A C12A 1.41(2) . ?
C8A C9A 1.36(2) . ?
